data_4315038
loop_
_publ_author_name
'Donald J. Darensbourg'
'Osit Karroonnirun'

_publ_section_title
;
 Ring-Opening Polymerization of Lactides Catalyzed by Natural Amino-Acid
 Based Zinc Catalysts
;
_journal_name_full 'Inorganic Chemistry'
_journal_page_first 2360
_journal_page_last 2371
_journal_paper_doi 10.1021/ic902271x
_journal_volume 49
_journal_year 2010
_chemical_absolute_configuration rm
_chemical_formula_sum 'C32 H55 N3 O Si2 Zn'
_chemical_formula_weight 619.34
_chemical_name_systematic
; 
 ? 
;
_space_group_IT_number 19
_symmetry_cell_setting orthorhombic
_symmetry_space_group_name_Hall 'P 2ac 2ab'
_symmetry_space_group_name_H-M 'P 21 21 21'
_atom_sites_solution_hydrogens geom
_atom_sites_solution_primary direct
_atom_sites_solution_secondary difmap
_audit_creation_method SHELXL-97
_cell_angle_alpha 90.00
_cell_angle_beta 90.00
_cell_angle_gamma 90.00
_cell_formula_units_Z 4
_cell_length_a 8.719(4)
_cell_length_b 16.535(8)
_cell_length_c 24.901(12)
_cell_measurement_temperature 150(2)
_cell_volume 3590(3)
_computing_cell_refinement 'Bruker SMART'
_computing_data_collection 'Bruker SMART'
_computing_data_reduction 'Bruker SAINT'
_computing_molecular_graphics 'X-SEED (Barbour, 2001)'
_computing_publication_material 'Bruker SHELXTL'
_computing_structure_refinement 'SHELXL-97 (Sheldrick, 1997)'
_computing_structure_solution 'SHELXS-97 (Sheldrick, 1990)'
_diffrn_ambient_temperature 150(2)
_diffrn_measured_fraction_theta_full 0.999
_diffrn_measured_fraction_theta_max 0.999
_diffrn_radiation_monochromator graphite
_diffrn_radiation_source 'fine-focus sealed tube'
_diffrn_radiation_type MoK\a
_diffrn_radiation_wavelength 0.71073
_diffrn_reflns_av_R_equivalents 0.1231
_diffrn_reflns_av_sigmaI/netI 0.0920
_diffrn_reflns_limit_h_max 10
_diffrn_reflns_limit_h_min -10
_diffrn_reflns_limit_k_max 20
_diffrn_reflns_limit_k_min -20
_diffrn_reflns_limit_l_max 30
_diffrn_reflns_limit_l_min -30
_diffrn_reflns_number 32055
_diffrn_reflns_theta_full 25.99
_diffrn_reflns_theta_max 25.99
_diffrn_reflns_theta_min 2.05
_exptl_absorpt_coefficient_mu 0.777
_exptl_absorpt_correction_T_max 0.8728
_exptl_absorpt_correction_T_min 0.8601
_exptl_absorpt_correction_type multi-scan
_exptl_absorpt_process_details 'SADABS; (Sheldrick, 2006)'
_exptl_crystal_colour yellow
_exptl_crystal_density_diffrn 1.146
_exptl_crystal_density_method 'not measured'
_exptl_crystal_description block
_exptl_crystal_F_000 1336
_exptl_crystal_size_max 0.20
_exptl_crystal_size_mid 0.20
_exptl_crystal_size_min 0.18
_refine_diff_density_max 0.620
_refine_diff_density_min -0.538
_refine_diff_density_rms 0.082
_refine_ls_abs_structure_details 'Flack H D (1983), Acta Cryst. A39, 876-881'
_refine_ls_abs_structure_Flack 0.012(15)
_refine_ls_extinction_method none
_refine_ls_goodness_of_fit_ref 1.014
_refine_ls_hydrogen_treatment constr
_refine_ls_matrix_type full
_refine_ls_number_parameters 373
_refine_ls_number_reflns 7063
_refine_ls_number_restraints 4
_refine_ls_restrained_S_all 1.014
_refine_ls_R_factor_all 0.0779
_refine_ls_R_factor_gt 0.0539
_refine_ls_shift/su_max 0.149
_refine_ls_shift/su_mean 0.006
_refine_ls_structure_factor_coef Fsqd
_refine_ls_weighting_details 'calc w=1/[\s^2^(Fo^2^)+(0.0664P)^2^+0.0000P] where P=(Fo^2^+2Fc^2^)/3'
_refine_ls_weighting_scheme calc
_refine_ls_wR_factor_gt 0.1190
_refine_ls_wR_factor_ref 0.1299
_reflns_number_gt 5481
_reflns_number_total 7063
_reflns_threshold_expression >2sigma(I)
_cod_data_source_file ic902271x_si_001_1.cif
_cod_data_source_block andr
_cod_depositor_comments
;
The following automatic conversions were performed:

'_symmetry_cell_setting' value 'Orthorhombic' changed to
'orthorhombic' according to the built-in table from CIF Core
dictionary named 'cif_core.dic' version 2.4.1 from 2010-06-29.

Automatic conversion script
Id: cif_fix_values 1646 2011-03-28 12:23:43Z adriana 
;
_cod_database_code 4315038

loop_
_symmetry_equiv_pos_as_xyz
'x, y, z'
'-x+1/2, -y, z+1/2'
'-x, y+1/2, -z+1/2'
'x+1/2, -y+1/2, -z'

loop_
_atom_site_label
_atom_site_type_symbol
_atom_site_fract_x
_atom_site_fract_y
_atom_site_fract_z
_atom_site_U_iso_or_equiv
_atom_site_adp_type
_atom_site_occupancy
_atom_site_symmetry_multiplicity
_atom_site_calc_flag
_atom_site_refinement_flags
_atom_site_disorder_assembly
_atom_site_disorder_group
C1 C 0.5874(5) 0.1780(3) 0.21273(17) 0.0183(10) Uani 1 1 d . . .
C2 C 0.7294(5) 0.1394(3) 0.20171(17) 0.0174(10) Uani 1 1 d . . .
C3 C 0.7782(6) 0.1235(3) 0.14886(18) 0.0225(11) Uani 1 1 d . . .
H3A H 0.8729 0.0964 0.1432 0.027 Uiso 1 1 calc R . .
C4 C 0.6918(5) 0.1465(3) 0.10522(17) 0.0200(10) Uani 1 1 d . A .
C5 C 0.5533(6) 0.1842(3) 0.11617(18) 0.0235(11) Uani 1 1 d . . .
H5A H 0.4923 0.1998 0.0863 0.028 Uiso 1 1 calc R . .
C6 C 0.4960(5) 0.2012(3) 0.16687(16) 0.0213(9) Uani 1 1 d . . .
C7 C 0.3409(6) 0.2426(3) 0.17593(19) 0.0307(10) Uani 1 1 d . . .
C8 C 0.2626(8) 0.2629(5) 0.1228(2) 0.061(2) Uani 1 1 d . . .
H8A H 0.2467 0.2131 0.1022 0.092 Uiso 1 1 calc R . .
H8B H 0.3274 0.3000 0.1022 0.092 Uiso 1 1 calc R . .
H8C H 0.1633 0.2885 0.1300 0.092 Uiso 1 1 calc R . .
C9 C 0.3665(7) 0.3223(3) 0.2068(2) 0.0364(14) Uani 1 1 d . . .
H9A H 0.4108 0.3105 0.2421 0.055 Uiso 1 1 calc R . .
H9B H 0.2681 0.3501 0.2114 0.055 Uiso 1 1 calc R . .
H9C H 0.4367 0.3570 0.1864 0.055 Uiso 1 1 calc R . .
C10 C 0.2330(6) 0.1872(3) 0.2074(2) 0.0345(13) Uani 1 1 d . . .
H10A H 0.2032 0.1413 0.1849 0.052 Uiso 1 1 calc R . .
H10B H 0.1412 0.2175 0.2180 0.052 Uiso 1 1 calc R . .
H10C H 0.2855 0.1673 0.2396 0.052 Uiso 1 1 calc R . .
C11 C 0.7458(5) 0.1308(3) 0.04793(18) 0.0275(12) Uani 1 1 d D . .
C15 C 0.8230(6) 0.1055(3) 0.24387(17) 0.0199(10) Uani 1 1 d . . .
H15A H 0.8946 0.0650 0.2336 0.024 Uiso 1 1 calc R . .
C16 C 0.8992(5) 0.0707(2) 0.33230(18) 0.0171(10) Uani 1 1 d . . .
H16A H 0.8767 0.0132 0.3227 0.020 Uiso 1 1 calc R . .
C17 C 0.8307(6) 0.0883(3) 0.38727(17) 0.0207(9) Uani 1 1 d . . .
H17A H 0.8511 0.0419 0.4113 0.025 Uiso 1 1 calc R . .
H17B H 0.8820 0.1364 0.4027 0.025 Uiso 1 1 calc R . .
C18 C 0.6140(6) 0.1266(3) 0.43925(18) 0.0247(11) Uani 1 1 d . . .
H18A H 0.6416 0.0841 0.4649 0.037 Uiso 1 1 calc R . .
H18B H 0.5026 0.1342 0.4394 0.037 Uiso 1 1 calc R . .
H18C H 0.6643 0.1773 0.4495 0.037 Uiso 1 1 calc R . .
C19 C 0.5827(6) 0.0297(3) 0.3681(2) 0.0276(12) Uani 1 1 d . . .
H19A H 0.6126 -0.0158 0.3911 0.041 Uiso 1 1 calc R . .
H19B H 0.6093 0.0174 0.3307 0.041 Uiso 1 1 calc R . .
H19C H 0.4719 0.0385 0.3710 0.041 Uiso 1 1 calc R . .
C20 C 0.7973(7) 0.4690(3) 0.3633(3) 0.0562(19) Uani 1 1 d . . .
H20A H 0.7335 0.4843 0.3940 0.084 Uiso 1 1 calc R . .
H20B H 0.7463 0.4854 0.3299 0.084 Uiso 1 1 calc R . .
H20C H 0.8971 0.4959 0.3659 0.084 Uiso 1 1 calc R . .
C21 C 0.9526(6) 0.3324(4) 0.3045(2) 0.0442(15) Uani 1 1 d . . .
H21A H 0.9832 0.2754 0.3061 0.066 Uiso 1 1 calc R . .
H21B H 1.0442 0.3667 0.3058 0.066 Uiso 1 1 calc R . .
H21C H 0.8969 0.3425 0.2710 0.066 Uiso 1 1 calc R . .
C22 C 0.9358(6) 0.3332(3) 0.4256(2) 0.0382(14) Uani 1 1 d . . .
H22A H 0.9699 0.2768 0.4248 0.057 Uiso 1 1 calc R . .
H22B H 0.8699 0.3418 0.4570 0.057 Uiso 1 1 calc R . .
H22C H 1.0253 0.3689 0.4279 0.057 Uiso 1 1 calc R . .
C23 C 0.3388(6) 0.2551(3) 0.3666(2) 0.0341(12) Uani 1 1 d . . .
H23A H 0.3244 0.2501 0.3277 0.051 Uiso 1 1 calc R . .
H23B H 0.2411 0.2698 0.3834 0.051 Uiso 1 1 calc R . .
H23C H 0.3745 0.2034 0.3812 0.051 Uiso 1 1 calc R . .
C24 C 0.4817(7) 0.3555(4) 0.4543(2) 0.0427(15) Uani 1 1 d . . .
H24A H 0.5498 0.4011 0.4623 0.064 Uiso 1 1 calc R . .
H24B H 0.5172 0.3074 0.4737 0.064 Uiso 1 1 calc R . .
H24C H 0.3771 0.3688 0.4657 0.064 Uiso 1 1 calc R . .
C25 C 0.4105(7) 0.4288(3) 0.3467(2) 0.0380(14) Uani 1 1 d . . .
H25A H 0.4205 0.4230 0.3077 0.057 Uiso 1 1 calc R . .
H25B H 0.4706 0.4755 0.3587 0.057 Uiso 1 1 calc R . .
H25C H 0.3024 0.4370 0.3561 0.057 Uiso 1 1 calc R . .
C26 C 1.0715(5) 0.0829(3) 0.33195(19) 0.0230(10) Uani 1 1 d . . .
H26A H 1.0953 0.1391 0.3428 0.028 Uiso 1 1 calc R . .
H26B H 1.1109 0.0748 0.2951 0.028 Uiso 1 1 calc R . .
C27 C 1.1512(6) 0.0246(3) 0.36978(18) 0.0231(10) Uani 1 1 d . . .
C28 C 1.1862(6) 0.0466(3) 0.42157(19) 0.0304(12) Uani 1 1 d . . .
H28A H 1.1620 0.0995 0.4337 0.036 Uiso 1 1 calc R . .
C29 C 1.2567(6) -0.0080(4) 0.4566(2) 0.0401(15) Uani 1 1 d . . .
H29A H 1.2816 0.0080 0.4922 0.048 Uiso 1 1 calc R . .
C30 C 1.2895(6) -0.0839(4) 0.4394(3) 0.0480(17) Uani 1 1 d . . .
H30A H 1.3371 -0.1210 0.4633 0.058 Uiso 1 1 calc R . .
C31 C 1.2548(7) -0.1079(3) 0.3879(3) 0.0488(17) Uani 1 1 d . . .
H31A H 1.2771 -0.1614 0.3764 0.059 Uiso 1 1 calc R . .
C32 C 1.1862(6) -0.0526(3) 0.3527(2) 0.0349(13) Uani 1 1 d . . .
H32A H 1.1636 -0.0684 0.3169 0.042 Uiso 1 1 calc R . .
C12A C 0.8671(18) 0.1947(9) 0.0347(6) 0.0443(18) Uani 0.372(10) 1 d PD A 2
H12D H 0.8246 0.2487 0.0411 0.066 Uiso 0.372(10) 1 calc PR A 2
H12E H 0.8970 0.1897 -0.0031 0.066 Uiso 0.372(10) 1 calc PR A 2
H12F H 0.9572 0.1865 0.0575 0.066 Uiso 0.372(10) 1 calc PR A 2
C13A C 0.6163(9) 0.0951(6) 0.0140(3) 0.0443(18) Uani 0.628(10) 1 d PD A 1
H13A H 0.5268 0.1309 0.0155 0.066 Uiso 0.628(10) 1 calc PR A 1
H13B H 0.5885 0.0417 0.0280 0.066 Uiso 0.628(10) 1 calc PR A 1
H13C H 0.6506 0.0898 -0.0233 0.066 Uiso 0.628(10) 1 calc PR A 1
C14A C 0.879(13) 0.078(4) 0.046(4) 0.060(7) Uani 0.372(10) 1 d P A 1
H14A H 0.9066 0.0675 0.0080 0.090 Uiso 0.372(10) 1 calc PR A 1
H14B H 0.8555 0.0262 0.0633 0.090 Uiso 0.372(10) 1 calc PR A 1
H14C H 0.9660 0.1035 0.0639 0.090 Uiso 0.372(10) 1 calc PR A 1
C12B C 0.7902(15) 0.2112(4) 0.0221(3) 0.0443(18) Uani 0.628(10) 1 d PD A 1
H12A H 0.7069 0.2503 0.0271 0.066 Uiso 0.628(10) 1 calc PR A 1
H12B H 0.8082 0.2031 -0.0164 0.066 Uiso 0.628(10) 1 calc PR A 1
H12C H 0.8839 0.2318 0.0390 0.066 Uiso 0.628(10) 1 calc PR A 1
C13B C 0.6206(14) 0.1433(11) 0.0059(5) 0.0443(18) Uani 0.372(10) 1 d PD A 2
H13D H 0.6114 0.2010 -0.0024 0.066 Uiso 0.372(10) 1 calc PR A 2
H13E H 0.5226 0.1232 0.0198 0.066 Uiso 0.372(10) 1 calc PR A 2
H13F H 0.6473 0.1136 -0.0269 0.066 Uiso 0.372(10) 1 calc PR A 2
C14B C 0.857(7) 0.0576(19) 0.0436(19) 0.060(7) Uani 0.628(10) 1 d P A 2
H14D H 0.8057 0.0089 0.0570 0.090 Uiso 0.628(10) 1 calc PR A 2
H14E H 0.9488 0.0682 0.0651 0.090 Uiso 0.628(10) 1 calc PR A 2
H14F H 0.8861 0.0496 0.0060 0.090 Uiso 0.628(10) 1 calc PR A 2
N1 N 0.8194(4) 0.1242(2) 0.29371(13) 0.0177(8) Uani 1 1 d . . .
N2 N 0.6642(5) 0.1030(2) 0.38529(13) 0.0189(7) Uani 1 1 d . . .
N3 N 0.6593(5) 0.3036(2) 0.35924(14) 0.0228(8) Uani 1 1 d . . .
O1 O 0.5366(3) 0.19099(19) 0.26074(11) 0.0210(7) Uani 1 1 d . . .
Si1 Si 0.48349(16) 0.33488(8) 0.38065(5) 0.0242(3) Uani 1 1 d . . .
Si2 Si 0.82582(18) 0.35638(7) 0.36307(5) 0.0262(3) Uani 1 1 d . . .
Zn1 Zn 0.66078(6) 0.19974(3) 0.324760(19) 0.01668(13) Uani 1 1 d . . .

loop_
_atom_site_aniso_label
_atom_site_aniso_U_11
_atom_site_aniso_U_22
_atom_site_aniso_U_33
_atom_site_aniso_U_23
_atom_site_aniso_U_13
_atom_site_aniso_U_12
C1 0.029(3) 0.012(2) 0.013(2) -0.0035(17) 0.0020(19) -0.0022(19)
C2 0.024(2) 0.015(2) 0.013(2) -0.0025(18) -0.0015(19) 0.0040(19)
C3 0.029(3) 0.016(2) 0.023(3) -0.004(2) 0.001(2) 0.0038(19)
C4 0.029(3) 0.016(2) 0.016(2) -0.0003(17) 0.004(2) 0.000(2)
C5 0.040(3) 0.015(2) 0.016(2) 0.0038(18) -0.009(2) -0.002(2)
C6 0.030(2) 0.0154(19) 0.018(2) 0.001(2) -0.0061(19) 0.004(2)
C7 0.042(3) 0.030(2) 0.020(2) 0.005(2) -0.001(3) 0.011(3)
C8 0.059(4) 0.092(6) 0.033(4) 0.014(4) -0.009(3) 0.039(4)
C9 0.049(4) 0.021(3) 0.039(3) 0.006(2) 0.008(3) 0.012(2)
C10 0.028(3) 0.042(3) 0.033(3) -0.007(3) 0.001(2) 0.001(3)
C11 0.039(3) 0.024(3) 0.019(3) -0.002(2) 0.001(2) 0.000(2)
C15 0.021(2) 0.018(2) 0.021(2) 0.0013(17) -0.003(2) 0.005(2)
C16 0.020(2) 0.013(2) 0.018(2) -0.0004(18) -0.0046(19) 0.0037(17)
C17 0.026(2) 0.016(2) 0.021(2) 0.0004(17) 0.002(2) -0.001(2)
C18 0.032(3) 0.025(2) 0.018(2) 0.005(2) 0.001(2) 0.007(2)
C19 0.032(3) 0.017(2) 0.034(3) 0.001(2) 0.002(2) -0.003(2)
C20 0.056(4) 0.023(3) 0.089(5) 0.002(3) -0.020(4) -0.011(3)
C21 0.034(3) 0.047(3) 0.052(4) 0.014(3) 0.006(3) -0.012(3)
C22 0.036(3) 0.038(3) 0.040(3) -0.012(3) -0.006(3) -0.008(3)
C23 0.026(3) 0.032(3) 0.044(3) 0.002(2) 0.003(3) 0.008(3)
C24 0.057(4) 0.039(3) 0.031(3) -0.007(2) 0.009(3) 0.006(3)
C25 0.050(3) 0.021(3) 0.043(3) -0.007(2) -0.004(3) 0.009(2)
C26 0.024(3) 0.021(2) 0.024(3) 0.003(2) 0.002(2) 0.0066(19)
C27 0.015(2) 0.025(2) 0.029(3) 0.0049(19) 0.001(2) 0.001(2)
C28 0.027(3) 0.040(3) 0.024(3) 0.011(2) 0.001(2) 0.011(2)
C29 0.037(3) 0.052(4) 0.031(3) 0.019(3) -0.002(3) -0.008(3)
C30 0.030(3) 0.047(4) 0.067(5) 0.035(3) -0.013(3) -0.002(3)
C31 0.039(4) 0.020(3) 0.087(5) 0.014(3) 0.000(4) 0.005(3)
C32 0.033(3) 0.022(2) 0.049(3) -0.002(2) -0.007(3) 0.006(2)
C12A 0.076(5) 0.042(4) 0.015(3) 0.000(3) 0.007(3) -0.004(4)
C13A 0.076(5) 0.042(4) 0.015(3) 0.000(3) 0.007(3) -0.004(4)
C14A 0.12(2) 0.046(18) 0.015(5) -0.008(11) 0.014(10) 0.023(14)
C12B 0.076(5) 0.042(4) 0.015(3) 0.000(3) 0.007(3) -0.004(4)
C13B 0.076(5) 0.042(4) 0.015(3) 0.000(3) 0.007(3) -0.004(4)
C14B 0.12(2) 0.046(18) 0.015(5) -0.008(11) 0.014(10) 0.023(14)
N1 0.022(2) 0.0169(18) 0.0142(19) 0.0030(14) -0.0076(17) -0.0060(17)
N2 0.0210(19) 0.0176(17) 0.0182(18) -0.0001(14) 0.0017(19) -0.0016(18)
N3 0.030(2) 0.0153(16) 0.0236(18) -0.0004(16) -0.0009(19) -0.002(2)
O1 0.0239(17) 0.0251(17) 0.0142(15) 0.0007(14) -0.0014(13) 0.0067(15)
Si1 0.0308(8) 0.0167(6) 0.0252(7) -0.0048(5) 0.0010(6) 0.0057(6)
Si2 0.0323(8) 0.0165(6) 0.0298(7) 0.0007(5) -0.0048(7) -0.0026(6)
Zn1 0.0242(3) 0.0120(2) 0.0139(2) -0.0011(2) -0.0009(2) 0.0026(2)

loop_
_atom_type_symbol
_atom_type_description
_atom_type_scat_dispersion_real
_atom_type_scat_dispersion_imag
_atom_type_scat_source
C C 0.0033 0.0016 'International Tables Vol C Tables 4.2.6.8 and 6.1.1.4'
H H 0.0000 0.0000 'International Tables Vol C Tables 4.2.6.8 and 6.1.1.4'
N N 0.0061 0.0033 'International Tables Vol C Tables 4.2.6.8 and 6.1.1.4'
O O 0.0106 0.0060 'International Tables Vol C Tables 4.2.6.8 and 6.1.1.4'
Si Si 0.0817 0.0704 'International Tables Vol C Tables 4.2.6.8 and 6.1.1.4'
Zn Zn 0.2839 1.4301 'International Tables Vol C Tables 4.2.6.8 and 6.1.1.4'

loop_
_geom_angle_atom_site_label_1
_geom_angle_atom_site_label_2
_geom_angle_atom_site_label_3
_geom_angle
_geom_angle_site_symmetry_1
_geom_angle_site_symmetry_3
_geom_angle_publ_flag
O1 C1 C2 123.5(4) . . ?
O1 C1 C6 119.8(4) . . ?
C2 C1 C6 116.6(4) . . ?
C3 C2 C1 121.9(4) . . ?
C3 C2 C15 115.8(4) . . ?
C1 C2 C15 121.8(4) . . ?
C4 C3 C2 121.4(4) . . ?
C3 C4 C5 116.5(4) . . ?
C3 C4 C11 121.5(4) . . ?
C5 C4 C11 122.0(4) . . ?
C4 C5 C6 125.7(4) . . ?
C5 C6 C1 117.9(4) . . ?
C5 C6 C7 122.8(4) . . ?
C1 C6 C7 119.3(4) . . ?
C8 C7 C10 107.5(5) . . ?
C8 C7 C6 111.4(4) . . ?
C10 C7 C6 110.5(4) . . ?
C8 C7 C9 108.0(4) . . ?
C10 C7 C9 110.2(4) . . ?
C6 C7 C9 109.1(4) . . ?
C14A C11 C4 113(4) . . ?
C14A C11 C12B 108(3) . . ?
C4 C11 C12B 108.9(5) . . ?
C14A C11 C13B 129(3) . . ?
C4 C11 C13B 113.5(7) . . ?
C12B C11 C13B 77.0(8) . . ?
C14A C11 C13A 110(3) . . ?
C4 C11 C13A 110.8(5) . . ?
C12B C11 C13A 106.9(6) . . ?
C13B C11 C13A 31.3(6) . . ?
C14A C11 C12A 82(3) . . ?
C4 C11 C12A 107.3(7) . . ?
C12B C11 C12A 29.9(7) . . ?
C13B C11 C12A 104.6(9) . . ?
C13A C11 C12A 131.1(8) . . ?
C14A C11 C14B 14(4) . . ?
C4 C11 C14B 113.0(18) . . ?
C12B C11 C14B 119.4(17) . . ?
C13B C11 C14B 120.3(19) . . ?
C13A C11 C14B 97.0(18) . . ?
C12A C11 C14B 95.3(18) . . ?
N1 C15 C2 126.7(4) . . ?
N1 C16 C26 112.5(4) . . ?
N1 C16 C17 106.6(3) . . ?
C26 C16 C17 111.7(4) . . ?
N2 C17 C16 112.9(4) . . ?
C16 C26 C27 111.4(4) . . ?
C28 C27 C32 119.0(5) . . ?
C28 C27 C26 121.1(4) . . ?
C32 C27 C26 119.9(4) . . ?
C27 C28 C29 120.8(5) . . ?
C30 C29 C28 119.6(6) . . ?
C29 C30 C31 120.9(5) . . ?
C30 C31 C32 119.2(6) . . ?
C27 C32 C31 120.4(5) . . ?
C15 N1 C16 118.2(4) . . ?
C15 N1 Zn1 122.6(3) . . ?
C16 N1 Zn1 116.3(3) . . ?
C18 N2 C19 110.0(4) . . ?
C18 N2 C17 107.9(3) . . ?
C19 N2 C17 110.5(3) . . ?
C18 N2 Zn1 115.5(3) . . ?
C19 N2 Zn1 113.2(3) . . ?
C17 N2 Zn1 99.0(2) . . ?
Si2 N3 Si1 126.6(2) . . ?
Si2 N3 Zn1 118.6(2) . . ?
Si1 N3 Zn1 114.7(2) . . ?
C1 O1 Zn1 125.7(3) . . ?
N3 Si1 C23 109.7(2) . . ?
N3 Si1 C24 111.8(2) . . ?
C23 Si1 C24 108.0(3) . . ?
N3 Si1 C25 114.5(2) . . ?
C23 Si1 C25 105.8(2) . . ?
C24 Si1 C25 106.7(3) . . ?
N3 Si2 C22 112.4(2) . . ?
N3 Si2 C21 110.7(2) . . ?
C22 Si2 C21 107.6(3) . . ?
N3 Si2 C20 113.4(2) . . ?
C22 Si2 C20 105.6(3) . . ?
C21 Si2 C20 106.9(3) . . ?
N3 Zn1 O1 115.60(14) . . ?
N3 Zn1 N1 136.85(16) . . ?
O1 Zn1 N1 91.24(13) . . ?
N3 Zn1 N2 110.14(14) . . ?
O1 Zn1 N2 121.26(14) . . ?
N1 Zn1 N2 78.64(14) . . ?

loop_
_geom_bond_atom_site_label_1
_geom_bond_atom_site_label_2
_geom_bond_distance
_geom_bond_site_symmetry_2
_geom_bond_publ_flag
C1 O1 1.293(5) . ?
C1 C2 1.419(6) . ?
C1 C6 1.444(6) . ?
C2 C3 1.408(6) . ?
C2 C15 1.444(6) . ?
C3 C4 1.376(6) . ?
C4 C5 1.386(6) . ?
C4 C11 1.524(6) . ?
C5 C6 1.386(6) . ?
C6 C7 1.533(7) . ?
C7 C8 1.525(7) . ?
C7 C10 1.530(7) . ?
C7 C9 1.541(7) . ?
C11 C14A 1.46(11) . ?
C11 C12B 1.527(3) . ?
C11 C13B 1.527(3) . ?
C11 C13A 1.529(3) . ?
C11 C12A 1.531(3) . ?
C11 C14B 1.55(5) . ?
C15 N1 1.280(5) . ?
C16 N1 1.480(5) . ?
C16 C26 1.515(6) . ?
C16 C17 1.522(6) . ?
C17 N2 1.472(6) . ?
C18 N2 1.466(6) . ?
C19 N2 1.470(6) . ?
C20 Si2 1.878(6) . ?
C21 Si2 1.872(6) . ?
C22 Si2 1.868(6) . ?
C23 Si1 1.859(5) . ?
C24 Si1 1.866(5) . ?
C25 Si1 1.879(5) . ?
C26 C27 1.517(6) . ?
C27 C28 1.374(7) . ?
C27 C32 1.379(7) . ?
C28 C29 1.397(7) . ?
C29 C30 1.357(9) . ?
C30 C31 1.376(9) . ?
C31 C32 1.401(8) . ?
N1 Zn1 2.017(4) . ?
N2 Zn1 2.198(3) . ?
N3 Si2 1.697(4) . ?
N3 Si1 1.703(4) . ?
N3 Zn1 1.920(4) . ?
O1 Zn1 1.933(3) . ?

loop_
_geom_torsion_atom_site_label_1
_geom_torsion_atom_site_label_2
_geom_torsion_atom_site_label_3
_geom_torsion_atom_site_label_4
_geom_torsion
_geom_torsion_site_symmetry_1
_geom_torsion_site_symmetry_2
_geom_torsion_site_symmetry_3
_geom_torsion_site_symmetry_4
_geom_torsion_publ_flag
O1 C1 C2 C3 177.5(4) . . . . ?
C6 C1 C2 C3 -0.8(6) . . . . ?
O1 C1 C2 C15 5.2(7) . . . . ?
C6 C1 C2 C15 -173.1(4) . . . . ?
C1 C2 C3 C4 1.6(7) . . . . ?
C15 C2 C3 C4 174.3(4) . . . . ?
C2 C3 C4 C5 -1.4(7) . . . . ?
C2 C3 C4 C11 178.8(4) . . . . ?
C3 C4 C5 C6 0.6(7) . . . . ?
C11 C4 C5 C6 -179.6(4) . . . . ?
C4 C5 C6 C1 0.1(7) . . . . ?
C4 C5 C6 C7 -179.5(4) . . . . ?
O1 C1 C6 C5 -178.4(4) . . . . ?
C2 C1 C6 C5 0.0(6) . . . . ?
O1 C1 C6 C7 1.2(6) . . . . ?
C2 C1 C6 C7 179.6(4) . . . . ?
C5 C6 C7 C8 -0.8(7) . . . . ?
C1 C6 C7 C8 179.6(5) . . . . ?
C5 C6 C7 C10 118.7(5) . . . . ?
C1 C6 C7 C10 -60.9(5) . . . . ?
C5 C6 C7 C9 -120.0(5) . . . . ?
C1 C6 C7 C9 60.4(5) . . . . ?
C3 C4 C11 C14A 10(3) . . . . ?
C5 C4 C11 C14A -169(3) . . . . ?
C3 C4 C11 C12B -109.2(7) . . . . ?
C5 C4 C11 C12B 71.1(7) . . . . ?
C3 C4 C11 C13B 167.3(9) . . . . ?
C5 C4 C11 C13B -12.5(10) . . . . ?
C3 C4 C11 C13A 133.6(6) . . . . ?
C5 C4 C11 C13A -46.2(7) . . . . ?
C3 C4 C11 C12A -77.7(10) . . . . ?
C5 C4 C11 C12A 102.5(9) . . . . ?
C3 C4 C11 C14B 26.0(19) . . . . ?
C5 C4 C11 C14B -153.8(18) . . . . ?
C3 C2 C15 N1 165.5(5) . . . . ?
C1 C2 C15 N1 -21.8(7) . . . . ?
N1 C16 C17 N2 38.1(4) . . . . ?
C26 C16 C17 N2 161.3(3) . . . . ?
N1 C16 C26 C27 -177.2(3) . . . . ?
C17 C16 C26 C27 63.1(5) . . . . ?
C16 C26 C27 C28 -94.4(5) . . . . ?
C16 C26 C27 C32 84.0(6) . . . . ?
C32 C27 C28 C29 0.3(8) . . . . ?
C26 C27 C28 C29 178.7(5) . . . . ?
C27 C28 C29 C30 -0.8(8) . . . . ?
C28 C29 C30 C31 0.3(9) . . . . ?
C29 C30 C31 C32 0.7(9) . . . . ?
C28 C27 C32 C31 0.7(8) . . . . ?
C26 C27 C32 C31 -177.7(5) . . . . ?
C30 C31 C32 C27 -1.2(9) . . . . ?
C2 C15 N1 C16 166.8(4) . . . . ?
C2 C15 N1 Zn1 6.7(7) . . . . ?
C26 C16 N1 C15 77.4(5) . . . . ?
C17 C16 N1 C15 -160.0(4) . . . . ?
C26 C16 N1 Zn1 -121.3(3) . . . . ?
C17 C16 N1 Zn1 1.4(4) . . . . ?
C16 C17 N2 C18 -174.8(3) . . . . ?
C16 C17 N2 C19 64.9(4) . . . . ?
C16 C17 N2 Zn1 -54.1(3) . . . . ?
C2 C1 O1 Zn1 24.2(6) . . . . ?
C6 C1 O1 Zn1 -157.5(3) . . . . ?
Si2 N3 Si1 C23 179.4(3) . . . . ?
Zn1 N3 Si1 C23 2.3(3) . . . . ?
Si2 N3 Si1 C24 -60.9(3) . . . . ?
Zn1 N3 Si1 C24 122.1(3) . . . . ?
Si2 N3 Si1 C25 60.7(3) . . . . ?
Zn1 N3 Si1 C25 -116.4(2) . . . . ?
Si1 N3 Si2 C22 92.8(3) . . . . ?
Zn1 N3 Si2 C22 -90.2(3) . . . . ?
Si1 N3 Si2 C21 -146.9(3) . . . . ?
Zn1 N3 Si2 C21 30.1(3) . . . . ?
Si1 N3 Si2 C20 -26.9(4) . . . . ?
Zn1 N3 Si2 C20 150.1(3) . . . . ?
Si2 N3 Zn1 O1 -116.8(2) . . . . ?
Si1 N3 Zn1 O1 60.5(2) . . . . ?
Si2 N3 Zn1 N1 6.3(3) . . . . ?
Si1 N3 Zn1 N1 -176.41(16) . . . . ?
Si2 N3 Zn1 N2 101.1(2) . . . . ?
Si1 N3 Zn1 N2 -81.6(2) . . . . ?
C1 O1 Zn1 N3 115.2(4) . . . . ?
C1 O1 Zn1 N1 -29.8(4) . . . . ?
C1 O1 Zn1 N2 -107.2(3) . . . . ?
C15 N1 Zn1 N3 -116.6(4) . . . . ?
C16 N1 Zn1 N3 82.9(3) . . . . ?
C15 N1 Zn1 O1 14.3(4) . . . . ?
C16 N1 Zn1 O1 -146.2(3) . . . . ?
C15 N1 Zn1 N2 136.0(4) . . . . ?
C16 N1 Zn1 N2 -24.5(3) . . . . ?
C18 N2 Zn1 N3 19.6(4) . . . . ?
C19 N2 Zn1 N3 147.7(3) . . . . ?
C17 N2 Zn1 N3 -95.3(3) . . . . ?
C18 N2 Zn1 O1 -119.9(3) . . . . ?
C19 N2 Zn1 O1 8.2(4) . . . . ?
C17 N2 Zn1 O1 125.2(2) . . . . ?
C18 N2 Zn1 N1 155.6(3) . . . . ?
C19 N2 Zn1 N1 -76.3(3) . . . . ?
C17 N2 Zn1 N1 40.7(2) . . . . ?
